data_2233299
loop_
_publ_author_name
'Jasinski, Jerry P.'
'Golen, James A.'
'Praveen, A. S.'
'Narayana, B.'
'Yathirajan, H. S.'

_publ_section_title
;
 1,2-Bis[(1,3-benzodioxol-5-yl)methylidene]hydrazine
;
_journal_coeditor_code TK5026
_journal_issue 1
_journal_name_full 'Acta Crystallographica Section E'
_journal_page_first o7
_journal_paper_doi 10.1107/S1600536811050793
_journal_volume 68
_journal_year 2012
_chemical_formula_iupac 'C16 H12 N2 O4'
_chemical_formula_moiety 'C16 H12 N2 O4'
_chemical_formula_sum 'C16 H12 N2 O4'
_chemical_formula_weight 296.28
_chemical_name_systematic
;
1,2-Bis[(1,3-benzodioxol-5-yl)methylidene]hydrazine
;
_space_group_IT_number 14
_symmetry_cell_setting monoclinic
_symmetry_space_group_name_Hall '-P 2ybc'
_symmetry_space_group_name_H-M 'P 1 21/c 1'
_atom_sites_solution_hydrogens geom
_atom_sites_solution_primary direct
_atom_sites_solution_secondary difmap
_cell_angle_alpha 90.00
_cell_angle_beta 96.080(4)
_cell_angle_gamma 90.00
_cell_formula_units_Z 2
_cell_length_a 6.1835(2)
_cell_length_b 4.5970(2)
_cell_length_c 23.8487(10)
_cell_measurement_reflns_used 1659
_cell_measurement_temperature 170(2)
_cell_measurement_theta_max 30.05
_cell_measurement_theta_min 3.43
_cell_volume 674.10(5)
_computing_cell_refinement '<i>CrysAlisPRO</i> (Oxford Diffraction, 2010)'
_computing_data_collection '<i>CrysAlisPRO</i> (Oxford Diffraction, 2010)'
_computing_data_reduction '<i>CrysAlisRED</i> (Oxford Diffraction, 2010)'
_computing_molecular_graphics '<i>SHELXTL</i> (Sheldrick, 2008)'
_computing_publication_material '<i>SHELXTL</i> (Sheldrick, 2008)'
_computing_structure_refinement '<i>SHELXL97</i> (Sheldrick, 2008)'
_computing_structure_solution '<i>SHELXS97</i> (Sheldrick, 2008)'
_diffrn_ambient_temperature 170(2)
_diffrn_detector_area_resol_mean 16.1500
_diffrn_measured_fraction_theta_full 0.998
_diffrn_measured_fraction_theta_max 0.875
_diffrn_measurement_device_type 'Oxford Diffraction Xcalibur Eos Gemini'
_diffrn_measurement_method '\w scans'
_diffrn_radiation_monochromator graphite
_diffrn_radiation_source 'Enhance (Mo) X-ray Source'
_diffrn_radiation_type MoK\a
_diffrn_radiation_wavelength 0.71073
_diffrn_reflns_av_R_equivalents 0.0185
_diffrn_reflns_av_sigmaI/netI 0.0206
_diffrn_reflns_limit_h_max 8
_diffrn_reflns_limit_h_min -8
_diffrn_reflns_limit_k_max 6
_diffrn_reflns_limit_k_min -5
_diffrn_reflns_limit_l_max 23
_diffrn_reflns_limit_l_min -32
_diffrn_reflns_number 4759
_diffrn_reflns_theta_full 25.00
_diffrn_reflns_theta_max 30.11
_diffrn_reflns_theta_min 3.44
_exptl_absorpt_coefficient_mu 0.107
_exptl_absorpt_correction_T_max 0.9915
_exptl_absorpt_correction_T_min 0.9707
_exptl_absorpt_correction_type multi-scan
_exptl_absorpt_process_details
;
(CrysAlis RED; Oxford Diffraction, 2010)
;
_exptl_crystal_colour yellow
_exptl_crystal_density_diffrn 1.460
_exptl_crystal_density_method 'not measured'
_exptl_crystal_description plate
_exptl_crystal_F_000 308
_exptl_crystal_size_max 0.28
_exptl_crystal_size_mid 0.25
_exptl_crystal_size_min 0.08
_refine_diff_density_max 0.203
_refine_diff_density_min -0.176
_refine_ls_extinction_method none
_refine_ls_goodness_of_fit_ref 1.035
_refine_ls_hydrogen_treatment constr
_refine_ls_matrix_type full
_refine_ls_number_parameters 100
_refine_ls_number_reflns 1746
_refine_ls_number_restraints 0
_refine_ls_restrained_S_all 1.035
_refine_ls_R_factor_all 0.0552
_refine_ls_R_factor_gt 0.0427
_refine_ls_shift/su_max 0.000
_refine_ls_shift/su_mean 0.000
_refine_ls_structure_factor_coef Fsqd
_refine_ls_weighting_details 'calc w=1/[\s^2^(Fo^2^)+(0.0592P)^2^+0.1301P] where P=(Fo^2^+2Fc^2^)/3'
_refine_ls_weighting_scheme calc
_refine_ls_wR_factor_gt 0.1103
_refine_ls_wR_factor_ref 0.1183
_reflns_number_gt 1402
_reflns_number_total 1746
_reflns_threshold_expression I>2sigma(I)
_cod_data_source_file tk5026.cif
_cod_data_source_block I
_cod_original_sg_symbol_H-M 'P 21/c'
_cod_database_code 2233299
_cod_database_fobs_code 2233299

loop_
_symmetry_equiv_pos_as_xyz
'x, y, z'
'-x, y+1/2, -z+1/2'
'-x, -y, -z'
'x, -y-1/2, z-1/2'

loop_
_atom_site_type_symbol
_atom_site_label
_atom_site_fract_x
_atom_site_fract_y
_atom_site_fract_z
_atom_site_U_iso_or_equiv
_atom_site_adp_type
_atom_site_calc_flag
_atom_site_refinement_flags
_atom_site_occupancy
_atom_site_symmetry_multiplicity
O O1 0.40433(16) 0.1982(3) 0.30379(4) 0.0593(4) Uani d . 1 1
O O2 0.05345(15) 0.0196(2) 0.29688(4) 0.0480(3) Uani d . 1 1
N N1 0.48668(18) 0.9022(3) 0.47706(4) 0.0426(3) Uani d . 1 1
C C1 0.2915(2) 0.8116(3) 0.46809(5) 0.0382(3) Uani d . 1 1
H H1A 0.1891 0.8790 0.4909 0.046 Uiso calc R 1 1
C C2 0.22381(19) 0.6056(3) 0.42323(5) 0.0347(3) Uani d . 1 1
C C3 0.0129(2) 0.4965(3) 0.41852(5) 0.0400(3) Uani d . 1 1
H H3A -0.0823 0.5609 0.4435 0.048 Uiso calc R 1 1
C C4 -0.0601(2) 0.2930(3) 0.37729(6) 0.0417(3) Uani d . 1 1
H H4A -0.2004 0.2178 0.3747 0.050 Uiso calc R 1 1
C C5 0.0850(2) 0.2105(3) 0.34108(5) 0.0358(3) Uani d . 1 1
C C6 0.2948(2) 0.3188(3) 0.34523(5) 0.0367(3) Uani d . 1 1
C C7 0.36960(19) 0.5151(3) 0.38540(5) 0.0385(3) Uani d . 1 1
H H7A 0.5111 0.5862 0.3877 0.046 Uiso calc R 1 1
C C8 0.2520(2) 0.0174(4) 0.27125(6) 0.0469(4) Uani d . 1 1
H H8A 0.3079 -0.1794 0.2701 0.056 Uiso calc R 1 1
H H8B 0.2271 0.0900 0.2329 0.056 Uiso calc R 1 1

loop_
_atom_site_aniso_label
_atom_site_aniso_U_11
_atom_site_aniso_U_22
_atom_site_aniso_U_33
_atom_site_aniso_U_12
_atom_site_aniso_U_13
_atom_site_aniso_U_23
O1 0.0448(6) 0.0813(9) 0.0538(6) -0.0115(5) 0.0141(5) -0.0309(6)
O2 0.0443(5) 0.0526(7) 0.0463(6) -0.0050(4) 0.0008(4) -0.0174(5)
N1 0.0472(6) 0.0415(7) 0.0384(6) -0.0023(5) 0.0016(5) -0.0110(5)
C1 0.0428(7) 0.0355(7) 0.0360(6) 0.0014(5) 0.0027(5) -0.0033(5)
C2 0.0375(6) 0.0323(7) 0.0335(6) 0.0014(5) -0.0005(5) -0.0003(5)
C3 0.0372(6) 0.0429(8) 0.0406(7) 0.0009(5) 0.0067(5) -0.0035(6)
C4 0.0321(6) 0.0450(8) 0.0476(7) -0.0035(5) 0.0023(5) -0.0043(6)
C5 0.0370(6) 0.0340(7) 0.0347(6) 0.0006(5) -0.0036(5) -0.0020(5)
C6 0.0356(6) 0.0405(7) 0.0342(6) 0.0014(5) 0.0039(5) -0.0020(5)
C7 0.0327(6) 0.0421(8) 0.0402(7) -0.0036(5) 0.0015(5) -0.0031(5)
C8 0.0476(8) 0.0507(9) 0.0420(7) 0.0016(6) 0.0026(6) -0.0110(6)

loop_
_atom_type_symbol
_atom_type_description
_atom_type_scat_dispersion_real
_atom_type_scat_dispersion_imag
_atom_type_scat_source
C C 0.0033 0.0016 'International Tables Vol C Tables 4.2.6.8 and 6.1.1.4'
H H 0.0000 0.0000 'International Tables Vol C Tables 4.2.6.8 and 6.1.1.4'
N N 0.0061 0.0033 'International Tables Vol C Tables 4.2.6.8 and 6.1.1.4'
O O 0.0106 0.0060 'International Tables Vol C Tables 4.2.6.8 and 6.1.1.4'

loop_
_geom_angle_atom_site_label_1
_geom_angle_atom_site_label_2
_geom_angle_atom_site_label_3
_geom_angle_site_symmetry_3
_geom_angle
C6 O1 C8 . 106.27(10)
C5 O2 C8 . 105.97(10)
C1 N1 N1 3_676 111.66(14)
N1 C1 C2 . 121.97(12)
N1 C1 H1A . 119.0
C2 C1 H1A . 119.0
C3 C2 C7 . 120.11(12)
C3 C2 C1 . 119.19(12)
C7 C2 C1 . 120.69(12)
C2 C3 C4 . 121.90(12)
C2 C3 H3A . 119.1
C4 C3 H3A . 119.1
C5 C4 C3 . 116.56(12)
C5 C4 H4A . 121.7
C3 C4 H4A . 121.7
C4 C5 O2 . 128.05(12)
C4 C5 C6 . 121.98(12)
O2 C5 C6 . 109.97(11)
C7 C6 O1 . 128.17(12)
C7 C6 C5 . 122.35(12)
O1 C6 C5 . 109.48(11)
C6 C7 C2 . 117.09(11)
C6 C7 H7A . 121.5
C2 C7 H7A . 121.5
O1 C8 O2 . 108.17(11)
O1 C8 H8A . 110.1
O2 C8 H8A . 110.1
O1 C8 H8B . 110.1
O2 C8 H8B . 110.1
H8A C8 H8B . 108.4

loop_
_geom_bond_atom_site_label_1
_geom_bond_atom_site_label_2
_geom_bond_site_symmetry_2
_geom_bond_distance
O1 C6 . 1.3728(15)
O1 C8 . 1.4228(17)
O2 C5 . 1.3697(15)
O2 C8 . 1.4284(18)
N1 C1 . 1.2732(17)
N1 N1 3_676 1.413(2)
C1 C2 . 1.4566(18)
C1 H1A . 0.9300
C2 C3 . 1.3907(18)
C2 C7 . 1.4043(18)
C3 C4 . 1.3970(19)
C3 H3A . 0.9300
C4 C5 . 1.3630(18)
C4 H4A . 0.9300
C5 C6 . 1.3836(18)
C6 C7 . 1.3607(18)
C7 H7A . 0.9300
C8 H8A . 0.9700
C8 H8B . 0.9700

loop_
_geom_torsion_atom_site_label_1
_geom_torsion_atom_site_label_2
_geom_torsion_atom_site_label_3
_geom_torsion_atom_site_label_4
_geom_torsion_site_symmetry_1
_geom_torsion
N1 N1 C1 C2 3_676 -179.47(14)
N1 C1 C2 C3 . 174.71(13)
N1 C1 C2 C7 . -4.6(2)
C7 C2 C3 C4 . 1.0(2)
C1 C2 C3 C4 . -178.40(13)
C2 C3 C4 C5 . -1.2(2)
C3 C4 C5 O2 . -178.96(13)
C3 C4 C5 C6 . 0.9(2)
C8 O2 C5 C4 . 177.86(14)
C8 O2 C5 C6 . -1.98(15)
C8 O1 C6 C7 . -177.34(15)
C8 O1 C6 C5 . 2.58(16)
C4 C5 C6 C7 . -0.3(2)
O2 C5 C6 C7 . 179.55(12)
C4 C5 C6 O1 . 179.77(13)
O2 C5 C6 O1 . -0.38(16)
O1 C6 C7 C2 . 179.93(13)
C5 C6 C7 C2 . 0.0(2)
C3 C2 C7 C6 . -0.3(2)
C1 C2 C7 C6 . 179.01(12)
C6 O1 C8 O2 . -3.78(16)
C5 O2 C8 O1 . 3.55(16)
